data_7240132
loop_
_publ_author_name
'Zhang, Yuanbin'
'Wang, Lingyao'
'Hu, Jianbo'
'Duttwyler, Simon'
'Cui, Xili'
'Xing, Huabin'

_publ_section_title
;
 Solvent dependant supramolecular self-assembly of boron cage pillared
 metal-organic frameworks for selective gas separation
;
_journal_name_full CrystEngComm
_journal_paper_doi 10.1039/D0CE00142B
_journal_year 2020
_chemical_formula_sum 'C32 H40 B12 Cu N4'
_chemical_formula_weight 673.94
_space_group_crystal_system tetragonal
_space_group_IT_number 83
_space_group_name_Hall '-P 4'
_space_group_name_H-M_alt 'P 4/m'
_atom_sites_solution_hydrogens difmap
_audit_creation_method SHELXL-2018/3
_audit_update_record
;
2019-05-21 deposited with the CCDC.	2020-03-16 downloaded from the CCDC.
;
_cell_angle_alpha 90
_cell_angle_beta 90
_cell_angle_gamma 90
_cell_formula_units_Z 1
_cell_length_a 15.3693(12)
_cell_length_b 15.3693(12)
_cell_length_c 10.1723(8)
_cell_measurement_reflns_used 6211
_cell_measurement_temperature 173(2)
_cell_measurement_theta_max 25.12
_cell_measurement_theta_min 2.40
_cell_volume 2402.9(3)
_computing_structure_refinement 'SHELXL-2018/3 (Sheldrick, 2018)'
_computing_structure_solution 'SHELXT 2014/5 (Sheldrick, 2014)'
_diffrn_ambient_temperature 173(2)
_diffrn_measured_fraction_theta_full 0.997
_diffrn_measured_fraction_theta_max 0.997
_diffrn_measurement_device_type 'Bruker APEX-II CCD'
_diffrn_measurement_method '\f and \w scans'
_diffrn_radiation_type MoK\a
_diffrn_radiation_wavelength 0.71073
_diffrn_reflns_av_R_equivalents 0.0455
_diffrn_reflns_av_unetI/netI 0.0311
_diffrn_reflns_Laue_measured_fraction_full 0.997
_diffrn_reflns_Laue_measured_fraction_max 0.997
_diffrn_reflns_limit_h_max 18
_diffrn_reflns_limit_h_min -17
_diffrn_reflns_limit_k_max 17
_diffrn_reflns_limit_k_min -18
_diffrn_reflns_limit_l_max 12
_diffrn_reflns_limit_l_min -10
_diffrn_reflns_number 14474
_diffrn_reflns_point_group_measured_fraction_full 0.997
_diffrn_reflns_point_group_measured_fraction_max 0.997
_diffrn_reflns_theta_full 25.008
_diffrn_reflns_theta_max 25.008
_diffrn_reflns_theta_min 2.401
_exptl_absorpt_coefficient_mu 0.238
_exptl_crystal_density_diffrn 0.466
_exptl_crystal_description block
_exptl_crystal_F_000 349
_exptl_crystal_size_max 0.120
_exptl_crystal_size_mid 0.090
_exptl_crystal_size_min 0.070
_refine_diff_density_max 0.542
_refine_diff_density_min -0.273
_refine_diff_density_rms 0.049
_refine_ls_extinction_method none
_refine_ls_goodness_of_fit_ref 1.102
_refine_ls_hydrogen_treatment constr
_refine_ls_matrix_type full
_refine_ls_number_parameters 108
_refine_ls_number_reflns 2260
_refine_ls_number_restraints 19
_refine_ls_restrained_S_all 1.166
_refine_ls_R_factor_all 0.0529
_refine_ls_R_factor_gt 0.0492
_refine_ls_shift/su_max 0.081
_refine_ls_shift/su_mean 0.004
_refine_ls_structure_factor_coef Fsqd
_refine_ls_weighting_details 'w=1/[\s^2^(Fo^2^)+(0.1170P)^2^+0.1050P] where P=(Fo^2^+2Fc^2^)/3'
_refine_ls_weighting_scheme calc
_refine_ls_wR_factor_gt 0.1479
_refine_ls_wR_factor_ref 0.1535
_reflns_Friedel_coverage 0.000
_reflns_number_gt 2099
_reflns_number_total 2260
_reflns_threshold_expression 'I > 2\s(I)'
_cod_data_source_file d0ce00142b2.cif
_cod_data_source_block 20181016zju_eg_0m_a_sq
_cod_original_cell_volume 2402.9(4)
_cod_database_code 7240132
_shelx_shelxl_version_number 2018/3
_shelx_space_group_comment
;
The symmetry employed for this shelxl refinement is uniquely defined
by the following loop, which should always be used as a source of
symmetry information in preference to the above space-group names.
They are only intended as comments.
;
_shelx_estimated_absorpt_t_min 0.972
_shelx_estimated_absorpt_t_max 0.983

loop_
_space_group_symop_operation_xyz
'x, y, z'
'-x, -y, z'
'-y, x, z'
'y, -x, z'
'-x, -y, -z'
'x, y, -z'
'y, -x, -z'
'-y, x, -z'

loop_
_atom_site_label
_atom_site_type_symbol
_atom_site_fract_x
_atom_site_fract_y
_atom_site_fract_z
_atom_site_U_iso_or_equiv
_atom_site_adp_type
_atom_site_occupancy
_atom_site_site_symmetry_order
_atom_site_calc_flag
_atom_site_refinement_flags_posn
_atom_site_refinement_flags_adp
_atom_site_refinement_flags_occupancy
_atom_site_disorder_assembly
_atom_site_disorder_group
B1 B 0.500000 0.500000 0.1637(4) 0.0389(10) Uani 1 4 d S TU P . .
H1F H 0.500000 0.500000 0.247768 0.047 Uiso 1 4 d R U P . .
B2 B 0.5233(11) 0.4078(4) 0.0741(5) 0.0774(16) Uani 0.625 1 d . U P . .
B3 B 0.4492(10) 0.4193(6) 0.0754(5) 0.0779(16) Uani 0.625 1 d . U P . .
C1 C 0.6758(2) 0.4579(3) 0.5934(3) 0.0368(9) Uani 0.5 1 d . . P A 1
H1A H 0.644445 0.427708 0.661095 0.044 Uiso 0.5 1 d R U P A 1
C2 C 0.7648(2) 0.4563(3) 0.5963(4) 0.0447(10) Uani 0.5 1 d . . P A 1
H2A H 0.794879 0.425478 0.664672 0.054 Uiso 0.5 1 d R U P A 1
C3 C 0.81262(17) 0.50006(19) 0.500000 0.0395(7) Uani 1 2 d S T P . .
H3A H 0.786184 0.500372 0.414500 0.047 Uiso 0.5 1 d R U P A .
C4 C 0.90849(18) 0.4998(2) 0.500000 0.0457(7) Uani 1 2 d S T P A .
C5 C 0.9552(3) 0.5005(7) 0.6159(6) 0.067(4) Uani 0.425(12) 1 d . . P A 1
H5A H 0.924226 0.501522 0.697839 0.080 Uiso 0.425(12) 1 d R U P A 1
C1' C 0.6759(2) 0.5420(3) 0.5933(3) 0.0371(9) Uani 0.5 1 d . . P A 2
H1'A H 0.644526 0.572635 0.660487 0.045 Uiso 0.5 1 d R U P A 2
C2' C 0.7649(2) 0.5438(3) 0.5966(4) 0.0439(10) Uani 0.5 1 d . . P A 2
H2'A H 0.794878 0.574096 0.665638 0.053 Uiso 0.5 1 d R U P A 2
C5A C 0.9548(5) 0.5669(7) 0.5569(12) 0.056(4) Uani 0.280(8) 1 d . . P A 2
H5AA H 0.923610 0.614104 0.596765 0.068 Uiso 0.280(8) 1 d R U P A 2
C5B C 0.9552(5) 0.4339(7) 0.5574(11) 0.057(3) Uani 0.296(8) 1 d . . P A 3
H5BB H 0.923924 0.387235 0.598738 0.068 Uiso 0.296(8) 1 d R U P A 3
Cu1 Cu 0.500000 0.500000 0.500000 0.0251(2) Uani 1 8 d S T P A .
N1 N 0.63044(12) 0.49994(13) 0.500000 0.0273(5) Uani 1 2 d S T P . .

loop_
_atom_site_aniso_label
_atom_site_aniso_U_11
_atom_site_aniso_U_22
_atom_site_aniso_U_33
_atom_site_aniso_U_23
_atom_site_aniso_U_13
_atom_site_aniso_U_12
B1 0.0464(15) 0.0464(15) 0.0237(19) 0.000 0.000 0.000
B2 0.152(5) 0.042(2) 0.038(2) 0.008(2) 0.003(4) 0.025(4)
B3 0.131(5) 0.066(4) 0.037(2) 0.005(3) -0.002(4) -0.051(3)
C1 0.0238(17) 0.050(2) 0.037(2) 0.0083(16) 0.0026(14) 0.0028(15)
C2 0.0247(19) 0.064(3) 0.045(2) 0.0197(18) -0.0013(15) 0.0021(17)
C3 0.0212(13) 0.0598(18) 0.0374(15) 0.000 0.000 -0.0003(11)
C4 0.0204(13) 0.069(2) 0.0472(16) 0.000 0.000 -0.0005(12)
C5 0.022(3) 0.142(12) 0.036(3) -0.001(4) 0.005(2) -0.001(3)
C1' 0.0258(18) 0.050(2) 0.035(2) -0.0091(15) 0.0021(14) -0.0031(15)
C2' 0.0248(18) 0.063(3) 0.044(2) -0.0181(18) -0.0023(15) -0.0023(17)
C5A 0.027(4) 0.060(6) 0.081(7) -0.030(5) 0.001(3) 0.004(3)
C5B 0.025(3) 0.065(6) 0.080(7) 0.034(5) -0.002(3) -0.007(3)
Cu1 0.0148(3) 0.0148(3) 0.0456(4) 0.000 0.000 0.000
N1 0.0176(9) 0.0262(10) 0.0381(11) 0.000 0.000 0.0000(7)

loop_
_atom_type_symbol
_atom_type_description
_atom_type_scat_dispersion_real
_atom_type_scat_dispersion_imag
_atom_type_scat_source
C C 0.0033 0.0016 'International Tables Vol C Tables 4.2.6.8 and 6.1.1.4'
H H 0.0000 0.0000 'International Tables Vol C Tables 4.2.6.8 and 6.1.1.4'
B B 0.0013 0.0007 'International Tables Vol C Tables 4.2.6.8 and 6.1.1.4'
Cu Cu 0.3201 1.2651 'International Tables Vol C Tables 4.2.6.8 and 6.1.1.4'
N N 0.0061 0.0033 'International Tables Vol C Tables 4.2.6.8 and 6.1.1.4'

loop_
_geom_angle_atom_site_label_1
_geom_angle_atom_site_label_2
_geom_angle_atom_site_label_3
_geom_angle
_geom_angle_site_symmetry_1
_geom_angle_site_symmetry_3
_geom_angle_publ_flag
B3 B1 B3 74.15(18) . 4_565 ?
B3 B1 B3 117.0(4) . 2_665 ?
B3 B1 B3 74.15(18) 4_565 2_665 ?
B3 B1 B3 74.15(18) . 3_655 ?
B3 B1 B3 117.0(4) 4_565 3_655 ?
B3 B1 B3 74.15(18) 2_665 3_655 ?
B3 B1 B2 36.9(3) . 4_565 ?
B3 B1 B2 39.1(3) 4_565 4_565 ?
B3 B1 B2 104.3(3) 2_665 4_565 ?
B3 B1 B2 102.9(3) 3_655 4_565 ?
B3 B1 B2 104.3(3) . 3_655 ?
B3 B1 B2 102.9(3) 4_565 3_655 ?
B3 B1 B2 36.9(3) 2_665 3_655 ?
B3 B1 B2 39.1(3) 3_655 3_655 ?
B2 B1 B2 116.1(4) 4_565 3_655 ?
B3 B1 B2 102.9(3) . 2_665 ?
B3 B1 B2 36.9(3) 4_565 2_665 ?
B3 B1 B2 39.1(3) 2_665 2_665 ?
B3 B1 B2 104.3(3) 3_655 2_665 ?
B2 B1 B2 73.75(18) 4_565 2_665 ?
B2 B1 B2 73.75(18) 3_655 2_665 ?
B3 B1 B2 39.1(3) . . ?
B3 B1 B2 104.3(3) 4_565 . ?
B3 B1 B2 102.9(3) 2_665 . ?
B3 B1 B2 36.9(3) 3_655 . ?
B2 B1 B2 73.75(18) 4_565 . ?
B2 B1 B2 73.76(18) 3_655 . ?
B2 B1 B2 116.1(4) 2_665 . ?
B3 B1 H1F 121.5 . . ?
B3 B1 H1F 121.5 4_565 . ?
B3 B1 H1F 121.5 2_665 . ?
B3 B1 H1F 121.5 3_655 . ?
B2 B1 H1F 121.9 4_565 . ?
B2 B1 H1F 121.9 3_655 . ?
B2 B1 H1F 121.9 2_665 . ?
B2 B1 H1F 121.9 . . ?
B3 B2 B3 135.3(7) 3_655 . ?
B3 B2 B2 90.7(4) 3_655 6 ?
B3 B2 B2 90.7(4) . 6 ?
B3 B2 B1 71.4(4) 3_655 . ?
B3 B2 B1 70.2(4) . . ?
B2 B2 B1 121.93(19) 6 . ?
B3 B2 B3 55.1(5) 3_655 8_655 ?
B3 B2 B3 115.0(5) . 8_655 ?
B2 B2 B3 35.6(2) 6 8_655 ?
B1 B2 B3 104.4(3) . 8_655 ?
B3 B2 B3 116.0(5) 3_655 6 ?
B3 B2 B3 53.5(4) . 6 ?
B2 B2 B3 37.1(2) 6 6 ?
B1 B2 B3 102.8(3) . 6 ?
B3 B2 B3 66.5(3) 8_655 6 ?
B3 B2 B2 113.3(4) 3_655 4_565 ?
B3 B2 B2 22.0(4) . 4_565 ?
B2 B2 B2 90.0 6 4_565 ?
B1 B2 B2 53.12(9) . 4_565 ?
B3 B2 B2 103.3(2) 8_655 4_565 ?
B3 B2 B2 56.0(2) 6 4_565 ?
B3 B2 B2 23.4(4) 3_655 3_655 ?
B3 B2 B2 112.0(4) . 3_655 ?
B2 B2 B2 90.0 6 3_655 ?
B1 B2 B2 53.12(9) . 3_655 ?
B3 B2 B2 57.7(2) 8_655 3_655 ?
B3 B2 B2 103.1(2) 6 3_655 ?
B2 B2 B2 89.998(1) 4_565 3_655 ?
B2 B3 B2 134.7(7) 4_565 . ?
B2 B3 B3 89.3(4) 4_565 6 ?
B2 B3 B3 89.3(4) . 6 ?
B2 B3 B1 71.8(4) 4_565 . ?
B2 B3 B1 70.6(4) . . ?
B3 B3 B1 121.50(19) 6 . ?
B2 B3 B2 53.7(5) 4_565 7_565 ?
B2 B3 B2 113.6(5) . 7_565 ?
B3 B3 B2 35.6(2) 6 7_565 ?
B1 B3 B2 103.8(3) . 7_565 ?
B2 B3 B2 114.5(5) 4_565 6 ?
B2 B3 B2 52.2(4) . 6 ?
B3 B3 B2 37.1(2) 6 6 ?
B1 B3 B2 102.3(3) . 6 ?
B2 B3 B2 66.3(3) 7_565 6 ?
B2 B3 B3 113.0(4) 4_565 3_655 ?
B2 B3 B3 21.7(4) . 3_655 ?
B3 B3 B3 90.000(2) 6 3_655 ?
B1 B3 B3 52.92(9) . 3_655 ?
B2 B3 B3 103.1(2) 7_565 3_655 ?
B2 B3 B3 55.9(2) 6 3_655 ?
B2 B3 B3 23.0(4) 4_565 4_565 ?
B2 B3 B3 111.7(4) . 4_565 ?
B3 B3 B3 89.999(1) 6 4_565 ?
B1 B3 B3 52.92(9) . 4_565 ?
B2 B3 B3 57.6(2) 7_565 4_565 ?
B2 B3 B3 102.9(2) 6 4_565 ?
B3 B3 B3 90.000(1) 3_655 4_565 ?
N1 C1 C2 122.8(3) . . ?
N1 C1 C1 45.04(17) . 6_556 ?
C2 C1 C1 91.2(2) . 6_556 ?
N1 C1 H1A 118.6 . . ?
C2 C1 H1A 118.6 . . ?
C1 C1 H1A 135.8 6_556 . ?
C1 C2 C3 120.1(3) . . ?
C1 C2 C2 88.8(2) . 6_556 ?
C3 C2 C2 45.49(19) . 6_556 ?
C1 C2 H2A 120.3 . . ?
C3 C2 H2A 119.5 . . ?
C2 C2 H2A 136.5 6_556 . ?
C1 C2 H3A 114.3(5) . 6_556 ?
C3 C2 H3A 40.8(2) . 6_556 ?
C2 C2 H3A 81.7(3) 6_556 6_556 ?
H2A C2 H3A 109.7 . 6_556 ?
C2 C3 C2 89.0(4) 6_556 . ?
C2 C3 C2' 57.5(3) 6_556 6_556 ?
C2 C3 C2' 116.6(3) . 6_556 ?
C2' C3 C2' 89.3(4) 6_556 . ?
C2 C3 C4 121.6(2) 6_556 . ?
C2 C3 C4 121.6(2) . . ?
C2' C3 C4 121.7(2) 6_556 . ?
C2' C3 C4 121.7(2) . . ?
C2 C3 H3A 31.2 6_556 . ?
C2 C3 H3A 114.5 . . ?
C2' C3 H3A 30.6 6_556 . ?
C2' C3 H3A 114.3 . . ?
C4 C3 H3A 115.0 . . ?
C2 C3 H3A 114.52(18) 6_556 6_556 ?
C2 C3 H3A 31.2(2) . 6_556 ?
C4 C3 H3A 115.045(3) . 6_556 ?
H3A C3 H3A 129.9 . 6_556 ?
C5 C4 C5 117.3(5) 6_556 . ?
C5 C4 C5A 50.8(6) 6_556 6_556 ?
C5 C4 C5A 94.8(7) . 6_556 ?
C5A C4 C5A 49.6(11) 6_556 . ?
C5B C4 C3 121.7(4) . . ?
C5B C4 C3 121.7(4) 6_556 . ?
C5 C4 C3 121.3(2) 6_556 . ?
C5 C4 C3 121.3(2) . . ?
C5A C4 C3 120.9(4) 6_556 . ?
C5A C4 C3 120.9(4) . . ?
C5 C5 C4 121.3(2) 2_765 . ?
C5 C5 H5A 119.7 2_765 . ?
C4 C5 H5A 119.0 . . ?
N1 C1' C2' 123.2(3) . . ?
N1 C1' C1' 45.11(17) . 6_556 ?
N1 C1' H1'A 118.5 . . ?
C2' C1' H1'A 118.4 . . ?
C1' C1' H1'A 135.4 6_556 . ?
C1' C2' C3 119.8(3) . . ?
C3 C2' C2' 45.36(19) . 6_556 ?
C1' C2' H2'A 120.5 . . ?
C3 C2' H2'A 119.7 . . ?
C2' C2' H2'A 137.0 6_556 . ?
C3 C2' H3A 40.5(2) . 6_556 ?
C5A C5A C4 65.2(6) 6_556 . ?
C5A C5A H5AA 115.0 6_556 . ?
C4 C5A H5AA 118.9 . . ?
C5B C5B C4 64.8(5) 6_556 . ?
C5B C5B H5BB 116.0 6_556 . ?
C4 C5B H5BB 118.5 . . ?
N1 Cu1 N1 90.0 7_566 . ?
N1 Cu1 N1 90.0 7_566 5_666 ?
N1 Cu1 N1 180.0 . 5_666 ?
N1 Cu1 N1 180.0 7_566 3_655 ?
N1 Cu1 N1 90.0 . 3_655 ?
N1 Cu1 N1 90.0 5_666 3_655 ?
C1 N1 C1 89.9(3) . 6_556 ?
C1 N1 C1' 117.4(3) . 6_556 ?
C1 N1 C1' 57.5(3) 6_556 6_556 ?
C1 N1 Cu1 121.27(17) . . ?
C1 N1 Cu1 121.27(17) 6_556 . ?
C1' N1 Cu1 121.32(17) . . ?
C1' N1 Cu1 121.32(17) 6_556 . ?

loop_
_geom_bond_atom_site_label_1
_geom_bond_atom_site_label_2
_geom_bond_distance
_geom_bond_site_symmetry_2
_geom_bond_publ_flag
B1 B3 1.719(5) . ?
B1 B3 1.719(5) 4_565 ?
B1 B3 1.719(5) 2_665 ?
B1 B3 1.719(5) 3_655 ?
B1 B2 1.723(5) 4_565 ?
B1 B2 1.723(5) 3_655 ?
B1 B2 1.723(5) 2_665 ?
B1 B2 1.723(5) . ?
B1 H1F 0.8552 . ?
B2 B3 1.088(7) 3_655 ?
B2 B3 1.152(7) . ?
B2 B2 1.508(9) 6 ?
B2 B3 1.870(6) 8_655 ?
B2 B3 1.908(6) 6 ?
B2 B2 2.067(7) 4_565 ?
B2 B2 2.068(7) 3_655 ?
B3 B3 1.534(10) 6 ?
B3 B3 2.072(7) 3_655 ?
B3 B3 2.072(7) 4_565 ?
C1 N1 1.344(4) . ?
C1 C2 1.369(5) . ?
C1 C1 1.900(7) 6_556 ?
C1 H1A 0.9600 . ?
C2 C3 1.397(4) . ?
C2 C2 1.958(8) 6_556 ?
C2 H2A 0.9600 . ?
C2 H3A 0.761(5) 6_556 ?
C3 C2' 1.399(4) 6_556 ?
C3 C2' 1.399(4) . ?
C3 C4 1.473(4) . ?
C3 H3A 0.9600 . ?
C3 H3A 0.9600 6_556 ?
C4 C5B 1.372(8) . ?
C4 C5B 1.372(8) 6_556 ?
C4 C5 1.380(6) 6_556 ?
C4 C5 1.380(6) . ?
C4 C5A 1.380(8) 6_556 ?
C4 C5A 1.380(8) . ?
C5 C5 1.378(10) 2_765 ?
C5 H5A 0.9600 . ?
C1' N1 1.345(4) . ?
C1' C2' 1.368(5) . ?
C1' C1' 1.898(7) 6_556 ?
C1' H1'A 0.9600 . ?
C2' C2' 1.966(8) 6_556 ?
C2' H2'A 0.9600 . ?
C5A C5A 1.16(2) 6_556 ?
C5A H5AA 0.9600 . ?
C5B C5B 1.17(2) 6_556 ?
C5B H5BB 0.9600 . ?
Cu1 N1 2.0047(19) 7_566 ?
Cu1 N1 2.0047(19) . ?
Cu1 N1 2.0047(19) 5_666 ?
Cu1 N1 2.0047(19) 3_655 ?
